data_7204182
loop_
_publ_author_name
'Sekizaki, Shuichi'
'Tada, Chiyoko'
'Yamochi, Hideki'
'Saito, Gunzi'

_publ_section_title
;
 Structural aspects of a series of cation radical salts of
 tetrathiotetracene (TTT) with 2-alkoxy-1,1,3,3-tetracyanoallyl anions
 (RO-TCA--; R&#x00A0;=&#x00A0;Me, Et, Prn, Bun)
;
_journal_issue 9
_journal_name_full 'Journal of Materials Chemistry'
_journal_page_first 2293
_journal_paper_doi 10.1039/b105340j
_journal_volume 11
_journal_year 2001
_chemical_compound_source 'Local laboratory'
_chemical_formula_moiety '2(C18 H8 S4 1+),C18 H8 S4,2(C10 H7 N4 O1 1-)'
_chemical_formula_sum 'C74 H38 N8 O2 S12'
_chemical_formula_weight 1455.96
_space_group_IT_number 2
_symmetry_cell_setting triclinic
_symmetry_space_group_name_Hall '-P 1'
_symmetry_space_group_name_H-M 'P -1'
_atom_type_scat_source 'International Tables (1974)'
_cell_angle_alpha 74.74(5)
_cell_angle_beta 69.26(4)
_cell_angle_gamma 73.11(4)
_cell_formula_units_Z 1
_cell_length_a 10.357(3)
_cell_length_b 12.243(8)
_cell_length_c 14.085(9)
_cell_measurement_reflns_used ??
_cell_measurement_temperature 298
_cell_measurement_theta_max ??
_cell_measurement_theta_min ??
_cell_volume 1572.3(16)
_computing_cell_refinement 'MXC(MAC Science)'
_computing_data_collection 'MXC(MAC Science)'
_computing_data_reduction Crystan
_computing_molecular_graphics Crystan
_computing_publication_material Crystan
_computing_structure_refinement Crystan
_computing_structure_solution Crystan
_diffrn_measurement_device 'Mac Science MXC3-chi'
_diffrn_measurement_method theta/2theta
_diffrn_radiation_type 'Mo K-alpha'
_diffrn_radiation_wavelength 0.71073
_diffrn_reflns_av_R_equivalents 0.058
_diffrn_reflns_limit_h_max 0
_diffrn_reflns_limit_h_min -13
_diffrn_reflns_limit_k_max 15
_diffrn_reflns_limit_k_min -15
_diffrn_reflns_limit_l_max 17
_diffrn_reflns_limit_l_min -18
_diffrn_reflns_number 7908
_diffrn_reflns_theta_max 26.43
_exptl_absorpt_coefficient_mu 4.559
_exptl_absorpt_correction_type none
_exptl_crystal_colour Black
_exptl_crystal_density_diffrn 1.537
_exptl_crystal_density_meas 1.557
_exptl_crystal_description Needle
_exptl_crystal_size_max 0.45
_exptl_crystal_size_mid 0.15
_exptl_crystal_size_min 0.1
_refine_diff_density_max 0.54
_refine_diff_density_min -0.47
_refine_ls_extinction_method None
_refine_ls_goodness_of_fit_obs 2.104
_refine_ls_hydrogen_treatment refxyz
_refine_ls_number_parameters 489
_refine_ls_number_reflns 3337
_refine_ls_R_factor_obs 0.050
_refine_ls_shift/esd_max 0.0111
_refine_ls_shift/esd_mean 0.0017
_refine_ls_weighting_scheme unit
_refine_ls_wR_factor_obs 0.048
_reflns_number_observed 3337
_reflns_number_total 7220
_reflns_observed_criterion refl_observed_if_I_>_3.00_sigma(I)
_cod_data_source_file b105340j.txt
_cod_data_source_block (TTT)3(PrO-TCA)2
_cod_depositor_comments
;
The following automatic conversions were performed:
'_symmetry_cell_setting' value 'Triclinic' changed to 'triclinic'
according to '/home/saulius/struct/CIF-dictionaries/cif_core.dic'
dictionary named 'cif_core.dic' version 2.4.1 from
2010-06-29.

'_refine_ls_weighting_scheme' value 'Unit' changed to 'unit'
according to '/home/saulius/struct/CIF-dictionaries/cif_core.dic'
dictionary named 'cif_core.dic' version 2.4.1 from 2010-06-29.

Automatic conversion script
Id: cif_fix_enum 1527 2010-12-29 10:47:43Z saulius 

The following automatic conversions were performed:

'_atom_site_thermal_displace_type' tag value 'Uij' was replaced with
'Uani' value 48 times.

Automatic conversion script
Id: cif_fix_values 1646 2011-03-28 12:23:43Z adriana 
;
_cod_original_cell_volume 1573(2)
_cod_original_sg_symbol_H-M P-1
_cod_original_formula_sum 'C74 H38 N8 O2 S12    '
_cod_database_code 7204182

loop_
_symmetry_equiv_pos_as_xyz
+X,+Y,+Z
-X,-Y,-Z

loop_
_atom_site_aniso_label
_atom_site_aniso_U_11
_atom_site_aniso_U_22
_atom_site_aniso_U_33
_atom_site_aniso_U_12
_atom_site_aniso_U_13
_atom_site_aniso_U_23
S1 0.043(1) 0.039(1) 0.028(1) -0.003(1) -0.014(1) -0.001(1)
S2 0.045(1) 0.030(1) 0.033(1) -0.001(1) -0.016(1) 0.001(1)
S3 0.055(1) 0.036(1) 0.027(1) -0.005(1) -0.012(1) 0.001(1)
S4 0.048(1) 0.029(1) 0.037(1) -0.002(1) -0.016(1) 0.002(1)
S21 0.050(1) 0.042(1) 0.031(1) -0.006(1) -0.014(1) -0.002(1)
S22 0.050(1) 0.034(1) 0.036(1) -0.008(1) -0.019(1) 0.002(1)
O31 0.054(3) 0.035(2) 0.053(3) -0.001(2) -0.026(2) -0.011(2)
N31 0.079(5) 0.065(4) 0.044(3) -0.005(3) -0.022(3) -0.015(3)
N32 0.061(4) 0.097(5) 0.043(3) 0.019(4) -0.021(3) -0.004(3)
N33 0.082(5) 0.040(3) 0.061(4) -0.006(3) -0.030(3) -0.001(3)
N34 0.089(5) 0.047(3) 0.037(3) -0.008(3) -0.021(3) 0.004(2)
C1 0.028(3) 0.032(3) 0.028(3) -0.006(2) -0.012(2) -0.002(2)
C2 0.031(3) 0.027(3) 0.029(3) -0.007(2) -0.011(2) -0.002(2)
C3 0.028(3) 0.030(3) 0.032(3) -0.003(2) -0.012(2) -0.002(2)
C4 0.027(3) 0.036(3) 0.035(3) -0.005(2) -0.011(2) -0.004(2)
C5 0.036(4) 0.031(3) 0.041(4) -0.004(3) -0.017(3) 0.001(3)
C6 0.042(4) 0.038(3) 0.046(4) -0.001(3) -0.007(3) -0.014(3)
C7 0.042(4) 0.047(4) 0.045(4) -0.002(3) -0.009(3) -0.023(3)
C8 0.042(4) 0.038(3) 0.036(3) -0.004(3) -0.011(3) -0.005(3)
C9 0.031(3) 0.032(3) 0.027(3) -0.008(2) -0.008(2) -0.003(2)
C10 0.034(3) 0.029(3) 0.031(3) -0.006(2) -0.010(2) 0.001(2)
C11 0.027(3) 0.032(3) 0.030(3) -0.008(2) -0.007(2) -0.004(2)
C12 0.033(3) 0.029(3) 0.038(3) -0.009(2) -0.015(3) 0.000(2)
C13 0.029(3) 0.027(3) 0.038(3) -0.007(2) -0.011(3) -0.004(2)
C14 0.038(3) 0.026(3) 0.058(4) -0.007(3) -0.017(3) -0.007(3)
C15 0.042(4) 0.031(3) 0.067(4) 0.000(3) -0.019(3) -0.023(3)
C16 0.040(4) 0.056(4) 0.049(4) -0.009(3) -0.011(3) -0.026(3)
C17 0.030(3) 0.054(4) 0.037(3) -0.011(3) -0.009(3) -0.014(3)
C18 0.026(3) 0.034(3) 0.037(3) -0.005(2) -0.010(2) -0.009(2)
C21 0.031(3) 0.037(3) 0.029(3) -0.010(3) -0.008(3) -0.004(2)
C22 0.028(3) 0.027(3) 0.032(3) -0.006(2) -0.009(2) -0.004(2)
C23 0.032(3) 0.031(3) 0.035(3) -0.011(2) -0.019(3) 0.004(2)
C24 0.033(3) 0.031(3) 0.035(3) -0.007(3) -0.014(3) -0.003(2)
C25 0.039(4) 0.035(3) 0.047(4) -0.012(3) -0.013(3) -0.002(3)
C26 0.045(4) 0.034(3) 0.071(5) -0.004(3) -0.015(4) -0.020(3)
C27 0.052(4) 0.051(4) 0.051(4) -0.009(3) -0.008(3) -0.026(3)
C28 0.045(4) 0.049(4) 0.041(4) -0.008(3) -0.013(3) -0.017(3)
C29 0.028(3) 0.036(3) 0.042(3) -0.007(3) -0.011(3) -0.014(3)
C31 0.051(4) 0.046(4) 0.039(3) -0.006(3) -0.019(3) -0.002(3)
C32 0.051(4) 0.058(4) 0.032(3) -0.002(3) -0.019(3) 0.001(3)
C33 0.051(4) 0.043(3) 0.033(3) -0.007(3) -0.016(3) -0.002(3)
C34 0.051(4) 0.036(3) 0.033(3) -0.009(3) -0.005(3) -0.005(2)
C35 0.044(4) 0.047(3) 0.036(3) 0.000(3) -0.017(3) -0.006(3)
C36 0.034(3) 0.037(3) 0.038(3) -0.005(2) -0.010(3) -0.003(2)
C37 0.040(3) 0.039(3) 0.033(3) -0.005(3) -0.013(3) -0.002(2)
C38 0.103(8) 0.045(4) 0.074(6) -0.017(5) -0.047(6) -0.009(4)
C39 0.40(3) 0.06(1) 0.26(2) -0.05(1) -0.28(2) 0.03(1)
C40 0.16(1) 0.09(1) 0.10(1) -0.04(1) -0.02(1) 0.02(1)

loop_
_atom_site_label
_atom_site_fract_x
_atom_site_fract_y
_atom_site_fract_z
_atom_site_U_iso_or_equiv
_atom_site_occupancy
_atom_site_thermal_displace_type
S1 0.18837(17) 0.31230(13) 0.15806(11) 0.0405(8) 1.000 Uani
S2 0.29604(17) 0.17528(12) 0.07992(11) 0.0401(8) 1.000 Uani
S3 0.28836(18) 0.51090(13) -0.33963(11) 0.0439(8) 1.000 Uani
S4 0.17673(17) 0.64675(12) -0.26105(12) 0.0424(8) 1.000 Uani
S21 0.44847(18) 0.40909(14) 0.25171(11) 0.0453(9) 1.000 Uani
S22 0.55811(18) 0.26751(13) 0.17708(12) 0.0437(8) 1.000 Uani
O31 0.0919(5) 0.1190(3) 0.5500(3) 0.051(2) 1.000 Uani
N31 0.1359(7) 0.0051(5) 0.8121(4) 0.068(4) 1.000 Uani
N32 0.4800(7) -0.1844(6) 0.5867(4) 0.077(4) 1.000 Uani
N33 0.2515(7) -0.2639(5) 0.4940(5) 0.067(3) 1.000 Uani
N34 0.1378(7) 0.0790(5) 0.3052(4) 0.065(3) 1.000 Uani
C1 0.1851(6) 0.4183(4) 0.0487(4) 0.032(3) 1.000 Uani
C2 0.2466(6) 0.3740(5) -0.0435(4) 0.032(3) 1.000 Uani
C3 0.3059(6) 0.2571(5) -0.0425(4) 0.033(3) 1.000 Uani
C4 0.3636(6) 0.2099(5) -0.1344(4) 0.035(3) 1.000 Uani
C5 0.4236(6) 0.0905(5) -0.1360(5) 0.040(3) 1.000 Uani
C6 0.4724(7) 0.0483(6) -0.2244(5) 0.047(3) 1.000 Uani
C7 0.4663(7) 0.1217(6) -0.3181(5) 0.048(3) 1.000 Uani
C8 0.4115(7) 0.2385(5) -0.3215(5) 0.043(3) 1.000 Uani
C9 0.3593(6) 0.2865(5) -0.2309(4) 0.033(3) 1.000 Uani
C10 0.2993(6) 0.4074(5) -0.2305(4) 0.034(3) 1.000 Uani
C11 0.2441(6) 0.4503(5) -0.1390(4) 0.032(3) 1.000 Uani
C12 0.1796(6) 0.5677(5) -0.1400(4) 0.036(3) 1.000 Uani
C13 0.1189(6) 0.6143(5) -0.0473(4) 0.034(3) 1.000 Uani
C14 0.0576(7) 0.7334(5) -0.0474(6) 0.044(3) 1.000 Uani
C15 -0.0003(7) 0.7745(5) 0.0437(5) 0.050(3) 1.000 Uani
C16 0.0021(7) 0.7005(6) 0.1376(5) 0.051(4) 1.000 Uani
C17 0.0622(6) 0.5856(6) 0.1402(5) 0.043(3) 1.000 Uani
C18 0.1231(6) 0.5379(5) 0.0487(5) 0.035(3) 1.000 Uani
C21 0.4393(6) 0.5107(5) 0.1385(4) 0.035(3) 1.000 Uani
C22 0.5010(6) 0.4632(5) 0.0480(4) 0.032(3) 1.000 Uani
C23 0.5646(6) 0.3449(5) 0.0519(4) 0.035(3) 1.000 Uani
C24 0.6262(6) 0.2964(5) -0.0373(4) 0.035(3) 1.000 Uani
C25 0.6948(7) 0.1775(5) -0.0362(5) 0.044(3) 1.000 Uani
C26 0.7546(8) 0.1342(6) -0.1248(6) 0.055(4) 1.000 Uani
C27 0.7500(8) 0.2046(6) -0.2202(6) 0.055(4) 1.000 Uani
C28 0.6879(7) 0.3189(6) -0.2269(5) 0.048(4) 1.000 Uani
C29 0.6238(6) 0.3701(5) -0.1362(4) 0.037(3) 1.000 Uani
C31 0.1825(7) -0.0133(5) 0.7303(5) 0.050(3) 1.000 Uani
C32 0.3714(7) -0.1217(6) 0.6072(4) 0.052(3) 1.000 Uani
C33 0.2252(7) -0.1650(5) 0.4831(4) 0.046(3) 1.000 Uani
C34 0.1588(7) 0.0251(5) 0.3799(4) 0.045(3) 1.000 Uani
C35 0.2423(6) -0.0399(5) 0.6295(4) 0.047(3) 1.000 Uani
C36 0.1760(6) 0.0123(5) 0.5510(4) 0.040(3) 1.000 Uani
C37 0.1896(6) -0.0415(5) 0.4721(4) 0.041(3) 1.000 Uani
C38 0.1285(13) 0.2080(7) 0.5805(8) 0.078(6) 1.000 Uani
C39 0.090(2) 0.316(1) 0.524(1) 0.25(1) 1.000 Uani
C40 0.0822(14) 0.3524(9) 0.4333(9) 0.133(9) 1.000 Uani
H5 0.422(5) 0.050(4) -0.076(3) 0.01(1) 1.000 Uiso
H6 0.508(7) -0.029(6) -0.228(5) 0.07(2) 1.000 Uiso
H7 0.496(7) 0.093(6) -0.381(5) 0.06(2) 1.000 Uiso
H8 0.416(5) 0.288(4) -0.385(4) 0.02(1) 1.000 Uiso
H14 0.058(7) 0.787(5) -0.105(5) 0.06(2) 1.000 Uiso
H15 -0.040(5) 0.848(5) 0.043(4) 0.03(1) 1.000 Uiso
H16 -0.036(5) 0.727(4) 0.202(4) 0.03(1) 1.000 Uiso
H17 0.060(5) 0.536(4) 0.204(4) 0.03(1) 1.000 Uiso
H25 0.702(5) 0.127(4) 0.031(4) 0.02(1) 1.000 Uiso
H26 0.800(7) 0.061(6) -0.126(5) 0.06(2) 1.000 Uiso
H27 0.792(6) 0.177(5) -0.281(4) 0.04(2) 1.000 Uiso
H28 0.682(7) 0.373(6) -0.295(5) 0.07(2) 1.000 Uiso
H38A 0.224(9) 0.193(7) 0.563(7) 0.09(3) 1.000 Uiso
H38B 0.077(12) 0.205(9) 0.651(9) 0.15(5) 1.000 Uiso
H39A 0.13825 0.36472 0.53563 0.050 1.000 Uiso
H39B -0.00875 0.33502 0.56133 0.050 1.000 Uiso
H40A 0.05742 0.42887 0.39546 0.050 1.000 Uiso
H40B 0.01512 0.31227 0.43326 0.050 1.000 Uiso
H40C 0.17432 0.31957 0.39146 0.050 1.000 Uiso

loop_
_geom_angle_atom_site_label_1
_geom_angle_atom_site_label_2
_geom_angle_atom_site_label_3
_geom_angle
_geom_angle_site_symmetry_1
_geom_angle_site_symmetry_2
_geom_angle_site_symmetry_3
_geom_angle_publ_flag
S2 S1 C1 96.0(2) . . . ?
S1 S2 C3 95.7(2) . . . ?
S4 S3 C10 95.4(2) . . . ?
S3 S4 C12 95.8(2) . . . ?
S22 S21 C21 95.5(2) . . . ?
S21 S22 C23 95.9(2) . . . ?
C36 O31 C38 119.6(6) . . . ?
S1 C1 C2 113.3(4) . . . ?
S1 C1 C18 125.3(5) . . . ?
C2 C1 C18 121.3(5) . . . ?
C1 C2 C3 120.8(5) . . . ?
C1 C2 C11 119.4(5) . . . ?
C3 C2 C11 119.7(5) . . . ?
S2 C3 C2 114.1(4) . . . ?
S2 C3 C4 124.1(4) . . . ?
C2 C3 C4 121.7(5) . . . ?
C3 C4 C5 123.2(6) . . . ?
C3 C4 C9 118.7(5) . . . ?
C5 C4 C9 118.1(5) . . . ?
C4 C5 C6 121.4(6) . . . ?
C5 C6 C7 120.9(6) . . . ?
C6 C7 C8 120.3(6) . . . ?
C7 C8 C9 120.8(6) . . . ?
C4 C9 C8 118.5(5) . . . ?
C4 C9 C10 118.7(5) . . . ?
C8 C9 C10 122.8(5) . . . ?
S3 C10 C9 124.4(4) . . . ?
S3 C10 C11 114.6(4) . . . ?
C9 C10 C11 120.9(5) . . . ?
C2 C11 C10 120.2(5) . . . ?
C2 C11 C12 119.9(5) . . . ?
C10 C11 C12 119.8(5) . . . ?
S4 C12 C11 114.1(5) . . . ?
S4 C12 C13 124.4(5) . . . ?
C11 C12 C13 121.4(5) . . . ?
C12 C13 C14 122.1(6) . . . ?
C12 C13 C18 118.8(5) . . . ?
C14 C13 C18 119.2(6) . . . ?
C13 C14 C15 120.1(6) . . . ?
C14 C15 C16 121.0(6) . . . ?
C15 C16 C17 120.4(7) . . . ?
C16 C17 C18 121.2(6) . . . ?
C1 C18 C13 119.2(6) . . . ?
C1 C18 C17 122.7(6) . . . ?
C13 C18 C17 118.1(6) . . . ?
S21 C21 C22 114.1(5) . . . ?
S21 C21 C29 124.3(5) . . 2_655 ?
C22 C21 C29 121.7(5) . . 2_655 ?
C21 C22 C22 119.1(5) . . 2_655 ?
C21 C22 C23 120.7(5) . . . ?
C22 C22 C23 120.2(5) 2_655 . . ?
S22 C23 C22 113.9(4) . . . ?
S22 C23 C24 124.7(5) . . . ?
C22 C23 C24 121.5(5) . . . ?
C23 C24 C25 122.8(6) . . . ?
C23 C24 C29 119.2(5) . . . ?
C25 C24 C29 118.0(6) . . . ?
C24 C25 C26 120.9(6) . . . ?
C25 C26 C27 121.3(7) . . . ?
C26 C27 C28 120.9(7) . . . ?
C27 C28 C29 120.6(7) . . . ?
C21 C29 C24 118.4(5) 2_655 . . ?
C21 C29 C28 123.2(6) 2_655 . . ?
C24 C29 C28 118.4(5) . . . ?
N31 C31 C35 178.2(7) . . . ?
N32 C32 C35 176.9(7) . . . ?
N33 C33 C37 178.5(7) . . . ?
N34 C34 C37 178.1(7) . . . ?
C31 C35 C32 118.5(6) . . . ?
C31 C35 C36 122.3(6) . . . ?
C32 C35 C36 119.1(6) . . . ?
O31 C36 C35 121.3(5) . . . ?
O31 C36 C37 115.0(5) . . . ?
C35 C36 C37 123.7(6) . . . ?
C33 C37 C34 118.2(5) . . . ?
C33 C37 C36 121.2(5) . . . ?
C34 C37 C36 120.5(6) . . . ?
O31 C38 C39 111.0(11) . . . ?
C38 C39 C40 134.7(13) . . . ?
C4 C5 H5 113.1(30) . . . ?
C6 C5 H5 125.4(31) . . . ?
C5 C6 H6 123.9(43) . . . ?
C7 C6 H6 115.1(43) . . . ?
C6 C7 H7 122.2(39) . . . ?
C8 C7 H7 117.5(39) . . . ?
C7 C8 H8 120.2(30) . . . ?
C9 C8 H8 118.8(30) . . . ?
C13 C14 H14 124.0(40) . . . ?
C15 C14 H14 115.8(40) . . . ?
C14 C15 H15 119.5(34) . . . ?
C16 C15 H15 119.5(34) . . . ?
C15 C16 H16 123.0(32) . . . ?
C17 C16 H16 116.6(32) . . . ?
C16 C17 H17 119.9(31) . . . ?
C18 C17 H17 118.8(31) . . . ?
C24 C25 H25 118.3(28) . . . ?
C26 C25 H25 120.7(28) . . . ?
C25 C26 H26 121.9(44) . . . ?
C27 C26 H26 116.8(44) . . . ?
C26 C27 H27 122.1(36) . . . ?
C28 C27 H27 116.9(36) . . . ?
C27 C28 H28 123.2(38) . . . ?
C29 C28 H28 116.3(38) . . . ?
O31 C38 H38A 107.1(52) . . . ?
O31 C38 H38B 104.6(65) . . . ?
C39 C38 H38A 105.5(54) . . . ?
C39 C38 H38B 111.1(66) . . . ?
H38A C38 H38B 117.5(84) . . . ?
C38 C39 H39A 105.4(16) . . . ?
C38 C39 H39B 100.0(14) . . . ?
C40 C39 H39A 106.4(14) . . . ?
C40 C39 H39B 99.1(16) . . . ?
H39A C39 H39B 109.0(13) . . . ?
C39 C40 H40A 132.6(12) . . . ?
C39 C40 H40B 101.2(13) . . . ?
C39 C40 H40C 103.4(13) . . . ?
H40A C40 H40B 104.7(12) . . . ?
H40A C40 H40C 104.7(11) . . . ?
H40B C40 H40C 109.0(11) . . . ?

loop_
_geom_bond_atom_site_label_1
_geom_bond_atom_site_label_2
_geom_bond_distance
_geom_bond_site_symmetry_1
_geom_bond_site_symmetry_2
_geom_bond_publ_flag
S1 S2 2.070(2) . . ?
S1 C1 1.736(6) . . ?
S2 C3 1.736(6) . . ?
S3 S4 2.067(3) . . ?
S3 C10 1.731(6) . . ?
S4 C12 1.731(6) . . ?
S21 S22 2.090(3) . . ?
S21 C21 1.758(6) . . ?
S22 C23 1.757(6) . . ?
O31 C36 1.342(8) . . ?
O31 C38 1.456(9) . . ?
N31 C31 1.136(9) . . ?
N32 C32 1.150(10) . . ?
N33 C33 1.142(9) . . ?
N34 C34 1.141(8) . . ?
C1 C2 1.404(8) . . ?
C1 C18 1.418(8) . . ?
C2 C3 1.382(8) . . ?
C2 C11 1.425(8) . . ?
C3 C4 1.419(8) . . ?
C4 C5 1.415(8) . . ?
C4 C9 1.441(8) . . ?
C5 C6 1.347(9) . . ?
C6 C7 1.398(10) . . ?
C7 C8 1.372(9) . . ?
C8 C9 1.410(8) . . ?
C9 C10 1.430(8) . . ?
C10 C11 1.386(7) . . ?
C11 C12 1.397(8) . . ?
C12 C13 1.424(8) . . ?
C13 C14 1.411(8) . . ?
C13 C18 1.434(9) . . ?
C14 C15 1.371(10) . . ?
C15 C16 1.396(10) . . ?
C16 C17 1.359(10) . . ?
C17 C18 1.417(9) . . ?
C21 C22 1.403(8) . . ?
C21 C29 1.413(8) . 2_655 ?
C22 C22 1.416(8) . 2_655 ?
C22 C23 1.401(8) . . ?
C23 C24 1.394(8) . . ?
C24 C25 1.421(9) . . ?
C24 C29 1.452(8) . . ?
C25 C26 1.353(10) . . ?
C26 C27 1.401(11) . . ?
C27 C28 1.353(10) . . ?
C28 C29 1.429(9) . . ?
C31 C35 1.418(9) . . ?
C32 C35 1.408(10) . . ?
C33 C37 1.428(9) . . ?
C34 C37 1.427(8) . . ?
C35 C36 1.419(8) . . ?
C36 C37 1.382(7) . . ?
C38 C39 1.377(17) . . ?
C39 C40 1.26(3) . . ?
C5 H5 0.86(5) . . ?
C6 H6 0.91(7) . . ?
C7 H7 0.95(7) . . ?
C8 H8 0.94(6) . . ?
C14 H14 0.90(7) . . ?
C15 H15 0.88(6) . . ?
C16 H16 0.95(6) . . ?
C17 H17 0.94(6) . . ?
C25 H25 1.00(5) . . ?
C26 H26 0.88(7) . . ?
C27 H27 0.91(6) . . ?
C28 H28 1.03(8) . . ?
C38 H38A 0.91(9) . . ?
C38 H38B 0.94(12) . . ?
C39 H39A 0.960 . . ?
C39 H39B 0.960 . . ?
C40 H40A 0.960 . . ?
C40 H40B 0.960 . . ?
C40 H40C 0.960 . . ?

loop_
_geom_contact_atom_site_label_1
_geom_contact_atom_site_label_2
_geom_contact_distance
_geom_contact_site_symmetry_1
_geom_contact_site_symmetry_2
_geom_contact_publ_flag
S1 S4 3.472(2) 1_555 2_565 ?
S3 N33 3.139(6) 1_555 1_564 ?
S4 N33 3.211(6) 1_555 1_564 ?
S21 N32 3.164(7) 1_555 2_656 ?
S22 N32 3.127(6) 1_555 2_656 ?
S22 C32 3.303(6) 1_555 2_656 ?
C1 C13 3.293(7) 1_555 2_565 ?
C3 C15 3.305(8) 1_555 2_565 ?
C7 C33 3.311(9) 1_555 2_655 ?
C11 C17 3.333(7) 1_555 2_565 ?
C15 C25 3.343(8) 1_555 2_665 ?
H16 H38B 2.3(1) 1_555 2_566 ?
S1 N34 3.117(6) 1_555 1_555 ?
S2 N34 3.102(6) 1_555 1_555 ?
